data_1520328
loop_
_publ_author_name
'Healey, Merinda'
'Best, Stephen'
'Goerigk, Lars'
'Ritchie, Chris'

_publ_section_title
;
 A Heteroaromatically Functionalized Hexamolybdate
;
_journal_issue 2
_journal_name_full Inorganics
_journal_page_first 82
_journal_paper_doi 10.3390/inorganics3020082
_journal_volume 3
_journal_year 2015
_chemical_formula_moiety 'C26 H22 Br N S'
_chemical_formula_sum 'C26 H22 Br N S'
_chemical_formula_weight 460.41
_space_group_crystal_system monoclinic
_space_group_IT_number 14
_space_group_name_Hall '-P 2yn'
_space_group_name_H-M_alt 'P 1 21/n 1'
_symmetry_space_group_name_Hall '-P 2yn'
_symmetry_space_group_name_H-M 'P 1 21/n 1'
_atom_sites_solution_hydrogens geom
_atom_sites_solution_primary direct
_audit_creation_date 2015-03-19
_audit_creation_method
;
Olex2 1.2
(compiled 2015.01.26 svn.r3150 for OlexSys, GUI svn.r4998)
;
_cell_angle_alpha 90
_cell_angle_beta 101.954(4)
_cell_angle_gamma 90
_cell_formula_units_Z 4
_cell_length_a 12.5989(5)
_cell_length_b 11.5694(5)
_cell_length_c 15.2670(6)
_cell_measurement_reflns_used 3914
_cell_measurement_temperature 130.10(10)
_cell_measurement_theta_max 29.0390
_cell_measurement_theta_min 3.7800
_cell_volume 2177.09(16)
_computing_cell_refinement
;
CrysAlisPro, Agilent Technologies,
Version 1.171.37.35 (release 13-08-2014 CrysAlis171 .NET)
(compiled Aug 13 2014,18:06:01)
;
_computing_data_collection
;
CrysAlisPro, Agilent Technologies,
Version 1.171.37.35 (release 13-08-2014 CrysAlis171 .NET)
(compiled Aug 13 2014,18:06:01)
;
_computing_data_reduction
;
CrysAlisPro, Agilent Technologies,
Version 1.171.37.35 (release 13-08-2014 CrysAlis171 .NET)
(compiled Aug 13 2014,18:06:01)
;
_computing_molecular_graphics 'Olex2 (Dolomanov et al., 2009)'
_computing_publication_material 'Olex2 (Dolomanov et al., 2009)'
_computing_structure_refinement 'ShelXL (Sheldrick, 2008)'
_computing_structure_solution 'ShelXS (Sheldrick, 2008)'
_diffrn_ambient_environment air
_diffrn_ambient_temperature 293.18(10)
_diffrn_detector 'CCD plate'
_diffrn_detector_area_resol_mean 10.2273
_diffrn_detector_type Atlas
_diffrn_measured_fraction_theta_full 0.998
_diffrn_measured_fraction_theta_max 0.877
_diffrn_measurement_details
;
  1 omega  -27.00   92.00   1.0000   10.0000
omega____ theta____ kappa____ phi______ frames
    -       13.0310   19.0000 -120.0000 119

  2 omega  -22.00    4.00   1.0000   10.0000
omega____ theta____ kappa____ phi______ frames
    -       13.0310  -38.0000  -90.0000 26

  3 omega  -20.00   22.00   1.0000   10.0000
omega____ theta____ kappa____ phi______ frames
    -      -13.2653  -99.0000   60.0000 42

  4 omega  -97.00  -55.00   1.0000   10.0000
omega____ theta____ kappa____ phi______ frames
    -      -13.2653  178.0000 -180.0000 42
;
_diffrn_measurement_device 'four-circle diffractometer'
_diffrn_measurement_device_type 'SuperNova, Dual, Cu at zero, Atlas'
_diffrn_measurement_method '\w scans'
_diffrn_orient_matrix_UB_11 0.0390004000
_diffrn_orient_matrix_UB_12 0.0447969000
_diffrn_orient_matrix_UB_13 0.0032805000
_diffrn_orient_matrix_UB_21 -0.0418417000
_diffrn_orient_matrix_UB_22 0.0419187000
_diffrn_orient_matrix_UB_23 -0.0032345000
_diffrn_orient_matrix_UB_31 0.0063525000
_diffrn_orient_matrix_UB_32 -0.0002718000
_diffrn_orient_matrix_UB_33 0.0472200000
_diffrn_radiation_monochromator mirror
_diffrn_radiation_probe x-ray
_diffrn_radiation_type MoK\a
_diffrn_radiation_wavelength 0.71073
_diffrn_reflns_av_R_equivalents 0.0434
_diffrn_reflns_av_unetI/netI 0.0664
_diffrn_reflns_laue_measured_fraction_full 0.998
_diffrn_reflns_laue_measured_fraction_max 0.877
_diffrn_reflns_limit_h_max 17
_diffrn_reflns_limit_h_min -10
_diffrn_reflns_limit_k_max 15
_diffrn_reflns_limit_k_min -14
_diffrn_reflns_limit_l_max 18
_diffrn_reflns_limit_l_min -20
_diffrn_reflns_number 13627
_diffrn_reflns_point_group_measured_fraction_full 0.998
_diffrn_reflns_point_group_measured_fraction_max 0.877
_diffrn_reflns_theta_full 25.242
_diffrn_reflns_theta_max 30.228
_diffrn_reflns_theta_min 2.937
_diffrn_source 'SuperNova (Mo) X-ray Source'
_exptl_absorpt_coefficient_mu 1.996
_exptl_absorpt_correction_T_max 0.845
_exptl_absorpt_correction_T_min 0.620
_exptl_absorpt_correction_type gaussian
_exptl_absorpt_process_details
;
CrysAlisPro, Agilent Technologies,
Version 1.171.37.35 (release 13-08-2014 CrysAlis171 .NET)
(compiled Aug 13 2014,18:06:01)
Numerical absorption correction based on gaussian integration over
            a multifaceted crystal model
Empirical absorption correction using spherical harmonics,
 implemented in SCALE3 ABSPACK scaling algorithm.
;
_exptl_crystal_density_diffrn 1.405
_exptl_crystal_F_000 944
_exptl_crystal_size_max 0.411
_exptl_crystal_size_mid 0.2013
_exptl_crystal_size_min 0.0893
_refine_diff_density_max 0.770
_refine_diff_density_min -0.862
_refine_diff_density_rms 0.268
_refine_ls_extinction_method none
_refine_ls_goodness_of_fit_ref 1.151
_refine_ls_hydrogen_treatment constr
_refine_ls_matrix_type full
_refine_ls_number_parameters 265
_refine_ls_number_reflns 5687
_refine_ls_number_restraints 0
_refine_ls_restrained_S_all 1.151
_refine_ls_R_factor_all 0.0769
_refine_ls_R_factor_gt 0.0497
_refine_ls_shift/su_max 0.000
_refine_ls_shift/su_mean 0.000
_refine_ls_structure_factor_coef Fsqd
_refine_ls_weighting_details 'w=1/[\s^2^(Fo^2^)+(0.0882P)^2^] where P=(Fo^2^+2Fc^2^)/3'
_refine_ls_weighting_scheme calc
_refine_ls_wR_factor_gt 0.1394
_refine_ls_wR_factor_ref 0.1727
_reflns_Friedel_coverage 0.000
_reflns_number_gt 4272
_reflns_number_total 5687
_reflns_threshold_expression 'I > 2\s(I)'
_cod_data_source_file s2.cif
_cod_data_source_block mh1-139-2
_cod_original_cell_volume 2177.07(16)
_cod_database_code 1520328
_chemical_oxdiff_formula 'C26 H22 N S Br'
_shelx_space_group_comment
;
The symmetry employed for this shelxl refinement is uniquely defined
by the following loop, which should always be used as a source of
symmetry information in preference to the above space-group names.
They are only intended as comments.
;
_reflns_odcompleteness_completeness 99.81
_reflns_odcompleteness_iscentric 1
_reflns_odcompleteness_theta 26.32
_olex2_refinement_description
;
1. Fixed Uiso
 At 1.2 times of:
  All C(H) groups
 At 1.5 times of:
  All C(H,H,H) groups
2.a Aromatic/amide H refined with riding coordinates:
 C3(H3), C4(H4), C5(H5), C6(H6), C7(H7), C9(H9), C10(H10), C11(H11), C12(H12),
 C13(H13), C16(H16), C18(H18), C23(H23)
2.b Idealised Me refined as rotating group:
 C20(H20A,H20B,H20C), C21(H21A,H21B,H21C), C26(H26A,H26B,H26C)
;
_shelx_shelxl_version_number 2014/7
_olex2_date_sample_data_collection 2015-03-16
_olex2_submission_special_instructions 'No special instructions were received'

loop_
_space_group_symop_operation_xyz
'x, y, z'
'-x+1/2, y+1/2, -z+1/2'
'-x, -y, -z'
'x-1/2, -y-1/2, z-1/2'

loop_
_atom_site_label
_atom_site_type_symbol
_atom_site_fract_x
_atom_site_fract_y
_atom_site_fract_z
_atom_site_U_iso_or_equiv
_atom_site_adp_type
_atom_site_occupancy
_atom_site_site_symmetry_order
_atom_site_calc_flag
_atom_site_refinement_flags_posn
C1 C 0.5942(3) 1.0783(3) -0.3011(2) 0.0219(7) Uani 1 1 d .
C2 C 0.5463(3) 1.1655(3) -0.3695(2) 0.0235(7) Uani 1 1 d .
C3 C 0.4359(3) 1.1923(4) -0.3822(2) 0.0338(9) Uani 1 1 d .
H3 H 0.3924 1.1537 -0.3493 0.041 Uiso 1 1 calc R
C4 C 0.3912(3) 1.2758(4) -0.4432(2) 0.0406(10) Uani 1 1 d .
H4 H 0.3176 1.2927 -0.4515 0.049 Uiso 1 1 calc R
C5 C 0.4547(3) 1.3349(4) -0.4924(2) 0.0364(9) Uani 1 1 d .
H5 H 0.4241 1.3918 -0.5329 0.044 Uiso 1 1 calc R
C6 C 0.5633(3) 1.3087(4) -0.4809(2) 0.0347(9) Uani 1 1 d .
H6 H 0.6063 1.3478 -0.5139 0.042 Uiso 1 1 calc R
C7 C 0.6089(3) 1.2241(3) -0.4200(2) 0.0279(8) Uani 1 1 d .
H7 H 0.6822 1.2064 -0.4130 0.033 Uiso 1 1 calc R
C8 C 0.7020(3) 1.0264(3) -0.3053(2) 0.0224(7) Uani 1 1 d .
C9 C 0.7870(3) 1.0267(3) -0.2300(2) 0.0265(7) Uani 1 1 d .
H9 H 0.7780 1.0632 -0.1778 0.032 Uiso 1 1 calc R
C10 C 0.8844(3) 0.9729(4) -0.2328(2) 0.0330(9) Uani 1 1 d .
H10 H 0.9408 0.9742 -0.1828 0.040 Uiso 1 1 calc R
C11 C 0.8978(3) 0.9168(3) -0.3105(3) 0.0354(9) Uani 1 1 d .
H11 H 0.9625 0.8788 -0.3119 0.042 Uiso 1 1 calc R
C12 C 0.8148(3) 0.9180(3) -0.3851(3) 0.0331(8) Uani 1 1 d .
H12 H 0.8241 0.8815 -0.4373 0.040 Uiso 1 1 calc R
C13 C 0.7185(3) 0.9725(3) -0.3830(2) 0.0289(8) Uani 1 1 d .
H13 H 0.6636 0.9735 -0.4342 0.035 Uiso 1 1 calc R
C14 C 0.5744(2) 0.9667(3) -0.17434(19) 0.0202(6) Uani 1 1 d .
C15 C 0.6014(2) 1.0073(3) -0.08523(19) 0.0211(7) Uani 1 1 d .
C16 C 0.6273(2) 0.9260(3) -0.0168(2) 0.0211(7) Uani 1 1 d .
H16 H 0.6458 0.9514 0.0422 0.025 Uiso 1 1 calc R
C17 C 0.6262(2) 0.8082(3) -0.03422(19) 0.0198(6) Uani 1 1 d .
C18 C 0.5973(2) 0.7708(3) -0.12306(19) 0.0201(6) Uani 1 1 d .
H18 H 0.5962 0.6920 -0.1354 0.024 Uiso 1 1 calc R
C19 C 0.5701(3) 0.8489(3) -0.1935(2) 0.0214(7) Uani 1 1 d .
C20 C 0.6028(3) 1.1347(3) -0.0662(2) 0.0241(7) Uani 1 1 d .
H20A H 0.6131 1.1469 -0.0028 0.036 Uiso 1 1 calc GR
H20B H 0.5351 1.1683 -0.0956 0.036 Uiso 1 1 calc GR
H20C H 0.6611 1.1704 -0.0880 0.036 Uiso 1 1 calc GR
C21 C 0.5365(3) 0.8032(3) -0.2880(2) 0.0289(8) Uani 1 1 d .
H21A H 0.5985 0.8011 -0.3155 0.043 Uiso 1 1 calc GR
H21B H 0.4821 0.8528 -0.3220 0.043 Uiso 1 1 calc GR
H21C H 0.5076 0.7266 -0.2866 0.043 Uiso 1 1 calc GR
C22 C 0.6518(2) 0.7222(3) 0.03816(19) 0.0191(6) Uani 1 1 d .
C23 C 0.6251(3) 0.6088(3) 0.0366(2) 0.0220(7) Uani 1 1 d .
H23 H 0.5841 0.5715 -0.0130 0.026 Uiso 1 1 calc R
C24 C 0.6669(3) 0.5532(3) 0.1197(2) 0.0219(7) Uani 1 1 d .
C25 C 0.7240(3) 0.6213(3) 0.1845(2) 0.0254(7) Uani 1 1 d .
C26 C 0.7790(3) 0.5909(3) 0.2789(2) 0.0307(8) Uani 1 1 d .
H26A H 0.8331 0.6480 0.3014 0.046 Uiso 1 1 calc GR
H26B H 0.8129 0.5165 0.2793 0.046 Uiso 1 1 calc GR
H26C H 0.7262 0.5887 0.3160 0.046 Uiso 1 1 calc GR
N1 N 0.5394(2) 1.0520(3) -0.24146(16) 0.0223(6) Uani 1 1 d .
S1 S 0.72688(8) 0.76004(8) 0.14327(5) 0.0279(2) Uani 1 1 d .
Br1 Br 0.64142(3) 0.39475(3) 0.13811(2) 0.02953(15) Uani 1 1 d .

loop_
_atom_site_aniso_label
_atom_site_aniso_U_11
_atom_site_aniso_U_22
_atom_site_aniso_U_33
_atom_site_aniso_U_23
_atom_site_aniso_U_13
_atom_site_aniso_U_12
C1 0.0234(15) 0.0202(18) 0.0207(15) -0.0014(12) 0.0010(11) -0.0031(14)
C2 0.0256(15) 0.023(2) 0.0205(15) -0.0011(12) 0.0012(12) -0.0001(15)
C3 0.0276(17) 0.043(3) 0.0295(18) 0.0111(16) 0.0024(13) 0.0030(18)
C4 0.0319(19) 0.050(3) 0.038(2) 0.0118(19) 0.0008(15) 0.0091(19)
C5 0.044(2) 0.036(2) 0.0248(17) 0.0069(16) -0.0020(15) 0.007(2)
C6 0.041(2) 0.031(2) 0.0340(19) 0.0107(16) 0.0107(15) 0.0001(18)
C7 0.0290(17) 0.025(2) 0.0298(17) 0.0060(14) 0.0072(13) 0.0025(16)
C8 0.0271(16) 0.0169(18) 0.0238(15) 0.0040(12) 0.0067(12) -0.0015(14)
C9 0.0247(16) 0.029(2) 0.0266(16) 0.0034(14) 0.0057(12) 0.0010(15)
C10 0.0272(17) 0.035(2) 0.0364(19) 0.0115(16) 0.0054(14) 0.0032(17)
C11 0.036(2) 0.023(2) 0.051(2) 0.0092(17) 0.0200(17) 0.0065(18)
C12 0.050(2) 0.0171(19) 0.038(2) 0.0017(15) 0.0227(17) 0.0013(18)
C13 0.0407(19) 0.0201(19) 0.0270(16) 0.0019(14) 0.0093(14) 0.0005(16)
C14 0.0173(13) 0.0211(18) 0.0227(15) 0.0030(13) 0.0054(11) -0.0006(13)
C15 0.0202(14) 0.0196(18) 0.0238(15) -0.0012(12) 0.0051(11) -0.0017(14)
C16 0.0214(14) 0.0232(18) 0.0182(14) -0.0010(12) 0.0030(11) 0.0000(14)
C17 0.0185(13) 0.0191(18) 0.0217(15) 0.0013(12) 0.0041(11) 0.0008(13)
C18 0.0222(15) 0.0142(17) 0.0241(15) 0.0001(12) 0.0054(11) -0.0020(13)
C19 0.0226(14) 0.0203(18) 0.0215(15) -0.0005(12) 0.0049(11) -0.0024(14)
C20 0.0292(16) 0.0161(18) 0.0282(17) 0.0000(13) 0.0085(13) -0.0010(15)
C21 0.0389(19) 0.024(2) 0.0228(16) -0.0001(14) 0.0039(13) -0.0062(17)
C22 0.0226(14) 0.0171(17) 0.0172(14) 0.0003(12) 0.0032(11) 0.0025(13)
C23 0.0262(16) 0.0200(19) 0.0188(15) -0.0005(12) 0.0021(12) 0.0016(14)
C24 0.0244(15) 0.0156(18) 0.0247(15) 0.0023(12) 0.0026(12) 0.0002(14)
C25 0.0289(17) 0.022(2) 0.0245(16) 0.0034(13) 0.0037(13) 0.0027(15)
C26 0.044(2) 0.022(2) 0.0220(16) 0.0038(13) -0.0048(14) -0.0003(16)
N1 0.0240(13) 0.0208(16) 0.0214(13) 0.0021(11) 0.0029(10) -0.0002(12)
S1 0.0373(5) 0.0205(5) 0.0224(4) 0.0005(3) -0.0020(3) -0.0040(4)
Br1 0.0341(2) 0.0202(2) 0.0311(2) 0.00600(13) -0.00053(15) -0.00324(15)

loop_
_atom_type_symbol
_atom_type_description
_atom_type_scat_dispersion_real
_atom_type_scat_dispersion_imag
_atom_type_scat_source
C C 0.0033 0.0016 'International Tables Vol C Tables 4.2.6.8 and 6.1.1.4'
H H 0.0000 0.0000 'International Tables Vol C Tables 4.2.6.8 and 6.1.1.4'
N N 0.0061 0.0033 'International Tables Vol C Tables 4.2.6.8 and 6.1.1.4'
S S 0.1246 0.1234 'International Tables Vol C Tables 4.2.6.8 and 6.1.1.4'
Br Br -0.2901 2.4595 'International Tables Vol C Tables 4.2.6.8 and 6.1.1.4'

loop_
_exptl_crystal_face_index_h
_exptl_crystal_face_index_k
_exptl_crystal_face_index_l
_exptl_crystal_face_perp_dist
_exptl_oxdiff_crystal_face_indexfrac_h
_exptl_oxdiff_crystal_face_indexfrac_k
_exptl_oxdiff_crystal_face_indexfrac_l
_exptl_oxdiff_crystal_face_x
_exptl_oxdiff_crystal_face_y
_exptl_oxdiff_crystal_face_z
-2 2 21 0.1977 -2.0000 2.0000 21.0000 0.0805 0.0996 0.9784
2 -2 -21 0.1977 2.0000 -2.0000 -21.0000 -0.0805 -0.0996 -0.9784
-3 16 -3 0.0949 -3.0000 16.0000 -3.0000 0.5899 0.8059 -0.1651
3 -16 3 0.0949 3.0000 -16.0000 3.0000 -0.5899 -0.8059 0.1651
-18 -1 4 0.0446 -18.0000 -1.0000 4.0000 -0.7337 0.6983 0.0748
18 1 -4 0.0446 18.0000 1.0000 -4.0000 0.7337 -0.6983 -0.0748
14 -5 9 0.0947 13.5219 -4.9905 8.6352 0.3321 -0.8029 0.4950
-5 -10 17 0.1448 -5.2540 -9.7290 17.0393 -0.5848 -0.2431 0.7739
-6 -15 -3 0.1271 -5.8528 -15.0662 -2.6768 -0.9120 -0.3780 -0.1595

loop_
_geom_angle_atom_site_label_1
_geom_angle_atom_site_label_2
_geom_angle_atom_site_label_3
_geom_angle
C2 C1 C8 118.8(3)
N1 C1 C2 117.2(3)
N1 C1 C8 124.0(3)
C3 C2 C1 119.7(3)
C7 C2 C1 121.7(3)
C7 C2 C3 118.5(3)
C2 C3 H3 119.9
C4 C3 C2 120.2(4)
C4 C3 H3 119.9
C3 C4 H4 119.6
C3 C4 C5 120.8(4)
C5 C4 H4 119.6
C4 C5 H5 120.3
C6 C5 C4 119.5(4)
C6 C5 H5 120.3
C5 C6 H6 119.9
C5 C6 C7 120.1(3)
C7 C6 H6 119.9
C2 C7 C6 120.8(3)
C2 C7 H7 119.6
C6 C7 H7 119.6
C9 C8 C1 120.7(3)
C13 C8 C1 120.8(3)
C13 C8 C9 118.5(3)
C8 C9 H9 119.8
C10 C9 C8 120.4(3)
C10 C9 H9 119.8
C9 C10 H10 120.0
C9 C10 C11 120.1(3)
C11 C10 H10 120.0
C10 C11 H11 120.2
C12 C11 C10 119.6(4)
C12 C11 H11 120.2
C11 C12 H12 119.7
C13 C12 C11 120.5(3)
C13 C12 H12 119.7
C8 C13 H13 119.6
C12 C13 C8 120.9(3)
C12 C13 H13 119.6
C15 C14 N1 116.0(3)
C19 C14 C15 121.2(3)
C19 C14 N1 122.3(3)
C14 C15 C20 120.2(3)
C16 C15 C14 118.0(3)
C16 C15 C20 121.7(3)
C15 C16 H16 119.1
C17 C16 C15 121.9(3)
C17 C16 H16 119.1
C16 C17 C18 118.7(3)
C16 C17 C22 121.9(3)
C18 C17 C22 119.4(3)
C17 C18 H18 119.3
C19 C18 C17 121.4(3)
C19 C18 H18 119.3
C14 C19 C21 122.2(3)
C18 C19 C14 118.8(3)
C18 C19 C21 119.0(3)
C15 C20 H20A 109.5
C15 C20 H20B 109.5
C15 C20 H20C 109.5
H20A C20 H20B 109.5
H20A C20 H20C 109.5
H20B C20 H20C 109.5
C19 C21 H21A 109.5
C19 C21 H21B 109.5
C19 C21 H21C 109.5
H21A C21 H21B 109.5
H21A C21 H21C 109.5
H21B C21 H21C 109.5
C17 C22 S1 120.9(2)
C23 C22 C17 128.8(3)
C23 C22 S1 110.2(2)
C22 C23 H23 123.9
C22 C23 C24 112.2(3)
C24 C23 H23 123.9
C23 C24 Br1 121.9(2)
C25 C24 C23 115.6(3)
C25 C24 Br1 122.5(2)
C24 C25 C26 129.4(3)
C24 C25 S1 108.9(2)
C26 C25 S1 121.8(3)
C25 C26 H26A 109.5
C25 C26 H26B 109.5
C25 C26 H26C 109.5
H26A C26 H26B 109.5
H26A C26 H26C 109.5
H26B C26 H26C 109.5
C1 N1 C14 122.7(3)
C25 S1 C22 93.10(16)

loop_
_geom_bond_atom_site_label_1
_geom_bond_atom_site_label_2
_geom_bond_distance
C1 C2 1.487(5)
C1 C8 1.498(5)
C1 N1 1.289(4)
C2 C3 1.399(5)
C2 C7 1.389(5)
C3 H3 0.9300
C3 C4 1.379(5)
C4 H4 0.9300
C4 C5 1.385(6)
C5 H5 0.9300
C5 C6 1.378(5)
C6 H6 0.9300
C6 C7 1.390(5)
C7 H7 0.9300
C8 C9 1.399(4)
C8 C13 1.393(5)
C9 H9 0.9300
C9 C10 1.384(5)
C10 H10 0.9300
C10 C11 1.392(5)
C11 H11 0.9300
C11 C12 1.378(6)
C12 H12 0.9300
C12 C13 1.374(5)
C13 H13 0.9300
C14 C15 1.413(4)
C14 C19 1.392(5)
C14 N1 1.425(4)
C15 C16 1.393(5)
C15 C20 1.502(5)
C16 H16 0.9300
C16 C17 1.388(5)
C17 C18 1.398(4)
C17 C22 1.473(4)
C18 H18 0.9300
C18 C19 1.392(4)
C19 C21 1.513(4)
C20 H20A 0.9600
C20 H20B 0.9600
C20 H20C 0.9600
C21 H21A 0.9600
C21 H21B 0.9600
C21 H21C 0.9600
C22 C23 1.354(5)
C22 S1 1.741(3)
C23 H23 0.9300
C23 C24 1.423(4)
C24 C25 1.351(5)
C24 Br1 1.892(4)
C25 C26 1.505(4)
C25 S1 1.727(4)
C26 H26A 0.9600
C26 H26B 0.9600
C26 H26C 0.9600

loop_
_geom_torsion_atom_site_label_1
_geom_torsion_atom_site_label_2
_geom_torsion_atom_site_label_3
_geom_torsion_atom_site_label_4
_geom_torsion
C1 C2 C3 C4 177.8(4)
C1 C2 C7 C6 -177.3(3)
C1 C8 C9 C10 176.3(3)
C1 C8 C13 C12 -175.4(3)
C2 C1 C8 C9 127.6(3)
C2 C1 C8 C13 -55.2(5)
C2 C1 N1 C14 177.6(3)
C2 C3 C4 C5 -0.4(6)
C3 C2 C7 C6 0.9(5)
C3 C4 C5 C6 0.8(6)
C4 C5 C6 C7 -0.3(6)
C5 C6 C7 C2 -0.6(6)
C7 C2 C3 C4 -0.5(6)
C8 C1 C2 C3 163.1(3)
C8 C1 C2 C7 -18.7(5)
C8 C1 N1 C14 -2.3(5)
C8 C9 C10 C11 -0.8(6)
C9 C8 C13 C12 1.8(5)
C9 C10 C11 C12 1.8(6)
C10 C11 C12 C13 -0.9(6)
C11 C12 C13 C8 -0.9(6)
C13 C8 C9 C10 -1.0(5)
C14 C15 C16 C17 -0.5(5)
C15 C14 C19 C18 -2.5(5)
C15 C14 C19 C21 177.2(3)
C15 C14 N1 C1 114.0(4)
C15 C16 C17 C18 -0.6(5)
C15 C16 C17 C22 -179.0(3)
C16 C17 C18 C19 0.2(5)
C16 C17 C22 C23 158.7(3)
C16 C17 C22 S1 -21.7(4)
C17 C18 C19 C14 1.4(5)
C17 C18 C19 C21 -178.4(3)
C17 C22 C23 C24 178.7(3)
C17 C22 S1 C25 -178.7(3)
C18 C17 C22 C23 -19.6(5)
C18 C17 C22 S1 160.0(2)
C19 C14 C15 C16 2.1(4)
C19 C14 C15 C20 -178.5(3)
C19 C14 N1 C1 -73.4(4)
C20 C15 C16 C17 -179.9(3)
C22 C17 C18 C19 178.6(3)
C22 C23 C24 C25 0.5(5)
C22 C23 C24 Br1 179.4(2)
C23 C22 S1 C25 1.0(3)
C23 C24 C25 C26 -179.8(4)
C23 C24 C25 S1 0.3(4)
C24 C25 S1 C22 -0.7(3)
C26 C25 S1 C22 179.3(3)
N1 C1 C2 C3 -16.8(5)
N1 C1 C2 C7 161.4(3)
N1 C1 C8 C9 -52.4(5)
N1 C1 C8 C13 124.8(4)
N1 C14 C15 C16 174.7(3)
N1 C14 C15 C20 -5.8(4)
N1 C14 C19 C18 -174.7(3)
N1 C14 C19 C21 5.0(5)
S1 C22 C23 C24 -1.0(4)
Br1 C24 C25 C26 1.3(6)
Br1 C24 C25 S1 -178.60(18)
